data_2234697
loop_
_publ_author_name
'Ghorab, Mostafa M.'
'Al-Said, Mansour S.'
'Alqasoumi, Saleh I.'
'Chia, Tze Shyang'
'Fun, Hoong-Kun'

_publ_section_title
;
 3-[(1-Hydroxy-1-phenylpropan-2-yl)amino]-5,5-dimethylcyclohex-2-enone
;
_journal_coeditor_code IS5115
_journal_issue 5
_journal_name_full 'Acta Crystallographica Section E'
_journal_page_first o1436
_journal_page_last o1437
_journal_paper_doi 10.1107/S160053681201570X
_journal_volume 68
_journal_year 2012
_chemical_formula_iupac 'C17 H23 N O2'
_chemical_formula_moiety 'C17 H23 N O2'
_chemical_formula_sum 'C17 H23 N O2'
_chemical_formula_weight 273.36
_chemical_name_systematic
;
3-[(1-Hydroxy-1-phenylpropan-2-yl)amino]-5,5-dimethylcyclohex-2-enone
;
_space_group_IT_number 4
_symmetry_cell_setting monoclinic
_symmetry_space_group_name_Hall 'P 2yb'
_symmetry_space_group_name_H-M 'P 1 21 1'
_atom_sites_solution_hydrogens geom
_atom_sites_solution_primary direct
_atom_sites_solution_secondary difmap
_audit_creation_method SHELXL-97
_cell_angle_alpha 90.00
_cell_angle_beta 107.019(3)
_cell_angle_gamma 90.00
_cell_formula_units_Z 4
_cell_length_a 10.4357(6)
_cell_length_b 12.4953(8)
_cell_length_c 12.8706(5)
_cell_measurement_reflns_used 877
_cell_measurement_temperature 296(2)
_cell_measurement_theta_max 67.12
_cell_measurement_theta_min 3.59
_cell_volume 1604.79(15)
_computing_cell_refinement 'SAINT (Bruker, 2009)'
_computing_data_collection 'APEX2 (Bruker, 2009)'
_computing_data_reduction 'SAINT (Bruker, 2009)'
_computing_molecular_graphics 'SHELXTL (Sheldrick, 2008)'
_computing_publication_material 'SHELXTL (Sheldrick, 2008) and PLATON (Spek, 2009)'
_computing_structure_refinement 'SHELXTL (Sheldrick, 2008)'
_computing_structure_solution 'SHELXTL (Sheldrick, 2008)'
_diffrn_ambient_temperature 296(2)
_diffrn_measured_fraction_theta_full 0.978
_diffrn_measured_fraction_theta_max 0.978
_diffrn_measurement_device_type
;
Bruker SMART APEXII CCD area-detector
;
_diffrn_measurement_method '\f and \w scans'
_diffrn_radiation_monochromator graphite
_diffrn_radiation_source 'fine-focus sealed tube'
_diffrn_radiation_type CuK\a
_diffrn_radiation_wavelength 1.54178
_diffrn_reflns_av_R_equivalents 0.0505
_diffrn_reflns_av_sigmaI/netI 0.0779
_diffrn_reflns_limit_h_max 12
_diffrn_reflns_limit_h_min -12
_diffrn_reflns_limit_k_max 13
_diffrn_reflns_limit_k_min -14
_diffrn_reflns_limit_l_max 14
_diffrn_reflns_limit_l_min -15
_diffrn_reflns_number 8364
_diffrn_reflns_theta_full 69.96
_diffrn_reflns_theta_max 69.96
_diffrn_reflns_theta_min 3.59
_diffrn_standards_number 0
_exptl_absorpt_coefficient_mu 0.579
_exptl_absorpt_correction_T_max 0.9828
_exptl_absorpt_correction_T_min 0.6543
_exptl_absorpt_correction_type multi-scan
_exptl_absorpt_process_details '(<i>SADABS</i>; Bruker, 2009)'
_exptl_crystal_colour colourless
_exptl_crystal_density_diffrn 1.131
_exptl_crystal_density_method 'not measured'
_exptl_crystal_description plate
_exptl_crystal_F_000 592
_exptl_crystal_size_max 0.80
_exptl_crystal_size_mid 0.59
_exptl_crystal_size_min 0.03
_refine_diff_density_max 0.176
_refine_diff_density_min -0.173
_refine_ls_extinction_method none
_refine_ls_goodness_of_fit_ref 1.075
_refine_ls_hydrogen_treatment mixed
_refine_ls_matrix_type full
_refine_ls_number_parameters 379
_refine_ls_number_reflns 3114
_refine_ls_number_restraints 1
_refine_ls_restrained_S_all 1.074
_refine_ls_R_factor_all 0.0699
_refine_ls_R_factor_gt 0.0515
_refine_ls_shift/su_max 0.000
_refine_ls_shift/su_mean 0.000
_refine_ls_structure_factor_coef Fsqd
_refine_ls_weighting_details 'calc w=1/[\s^2^(Fo^2^)+(0.0759P)^2^+0.0565P] where P=(Fo^2^+2Fc^2^)/3'
_refine_ls_weighting_scheme calc
_refine_ls_wR_factor_gt 0.1391
_refine_ls_wR_factor_ref 0.1504
_reflns_number_gt 2426
_reflns_number_total 3114
_reflns_threshold_expression I>2\s(I)
_cod_data_source_file is5115.cif
_cod_data_source_block I
_cod_original_sg_symbol_H-M 'P 21'
_cod_database_code 2234697
_cod_database_fobs_code 2234697

loop_
_symmetry_equiv_pos_as_xyz
'x, y, z'
'-x, y+1/2, -z'

loop_
_atom_site_type_symbol
_atom_site_label
_atom_site_fract_x
_atom_site_fract_y
_atom_site_fract_z
_atom_site_U_iso_or_equiv
_atom_site_adp_type
_atom_site_calc_flag
_atom_site_refinement_flags
_atom_site_occupancy
_atom_site_symmetry_multiplicity
N N1B 0.9656(3) 0.7034(2) 0.0647(2) 0.0564(7) Uani d . 1 1
H H1NB 0.952(5) 0.639(5) 0.063(4) 0.085 Uiso d . 1 1
O O1B 1.0743(4) 0.9891(2) -0.1303(2) 0.0837(9) Uani d . 1 1
O O2B 0.8674(3) 0.6373(2) 0.2624(2) 0.0846(9) Uani d . 1 1
H H1OB 0.878(6) 0.582(6) 0.214(5) 0.127 Uiso d . 1 1
C C1B 0.9999(4) 0.7436(2) -0.0189(2) 0.0520(7) Uani d . 1 1
C C2B 1.0122(4) 0.8512(3) -0.0350(3) 0.0606(9) Uani d . 1 1
H H2BA 0.9890 0.8993 0.0116 0.073 Uiso calc R 1 1
C C3B 1.0586(4) 0.8914(3) -0.1194(3) 0.0594(8) Uani d . 1 1
C C4B 1.0952(4) 0.8145(3) -0.1963(3) 0.0619(8) Uani d . 1 1
H H4BA 1.1904 0.7991 -0.1696 0.074 Uiso calc R 1 1
H H4BB 1.0785 0.8486 -0.2668 0.074 Uiso calc R 1 1
C C5B 1.0176(3) 0.7093(3) -0.2104(2) 0.0542(7) Uani d . 1 1
C C6B 1.0283(4) 0.6640(3) -0.0971(3) 0.0591(8) Uani d . 1 1
H H6BA 0.9662 0.6047 -0.1051 0.071 Uiso calc R 1 1
H H6BB 1.1180 0.6358 -0.0659 0.071 Uiso calc R 1 1
C C7B 0.9421(4) 0.7699(3) 0.1507(2) 0.0562(8) Uani d . 1 1
H H7BA 1.0048 0.8301 0.1619 0.067 Uiso calc R 1 1
C C8B 0.9730(4) 0.7088(3) 0.2587(3) 0.0586(8) Uani d . 1 1
H H8BA 1.0552 0.6671 0.2680 0.070 Uiso calc R 1 1
C C9B 0.9958(4) 0.7881(3) 0.3519(2) 0.0629(9) Uani d . 1 1
C C10B 1.1185(5) 0.8390(4) 0.3883(3) 0.0864(12) Uani d . 1 1
H H10A 1.1868 0.8201 0.3589 0.104 Uiso calc R 1 1
C C11B 1.1415(7) 0.9165(5) 0.4665(4) 0.117(2) Uani d . 1 1
H H11A 1.2244 0.9504 0.4891 0.141 Uiso calc R 1 1
C C12B 1.0439(9) 0.9441(4) 0.5110(4) 0.123(3) Uani d . 1 1
H H12A 1.0599 0.9967 0.5644 0.147 Uiso calc R 1 1
C C13B 0.9188(8) 0.8938(4) 0.4771(4) 0.1056(19) Uani d . 1 1
H H13A 0.8515 0.9132 0.5073 0.127 Uiso calc R 1 1
C C14B 0.8957(5) 0.8144(3) 0.3974(3) 0.0809(12) Uani d . 1 1
H H14A 0.8135 0.7795 0.3752 0.097 Uiso calc R 1 1
C C15B 0.8015(5) 0.8165(4) 0.1162(3) 0.0850(12) Uani d . 1 1
H H15A 0.7845 0.8488 0.0458 0.127 Uiso calc R 1 1
H H15B 0.7936 0.8696 0.1679 0.127 Uiso calc R 1 1
H H15C 0.7375 0.7605 0.1131 0.127 Uiso calc R 1 1
C C16B 1.0812(5) 0.6296(4) -0.2715(4) 0.0860(13) Uani d . 1 1
H H16A 1.0724 0.6562 -0.3432 0.129 Uiso calc R 1 1
H H16B 1.0366 0.5618 -0.2765 0.129 Uiso calc R 1 1
H H16C 1.1744 0.6209 -0.2330 0.129 Uiso calc R 1 1
C C17B 0.8726(4) 0.7259(4) -0.2740(3) 0.0769(11) Uani d . 1 1
H H17A 0.8673 0.7534 -0.3447 0.115 Uiso calc R 1 1
H H17B 0.8323 0.7760 -0.2364 0.115 Uiso calc R 1 1
H H17C 0.8258 0.6589 -0.2813 0.115 Uiso calc R 1 1
N N1A 0.4987(3) 0.9812(3) 0.9032(2) 0.0639(8) Uani d . 1 1
H H1NA 0.475(5) 0.916(5) 0.895(4) 0.096 Uiso d . 1 1
O O1A 0.5349(4) 1.2606(2) 1.1557(2) 0.0891(10) Uani d . 1 1
O O2A 0.5582(4) 0.8861(2) 0.7091(2) 0.0911(10) Uani d . 1 1
H H1OA 0.544(6) 0.830(6) 0.749(5) 0.137 Uiso d . 1 1
C C1A 0.4810(4) 1.0239(3) 0.9930(3) 0.0608(8) Uani d . 1 1
C C2A 0.5195(4) 1.1260(3) 1.0280(3) 0.0654(9) Uani d . 1 1
H H2AA 0.5631 1.1675 0.9887 0.078 Uiso calc R 1 1
C C3A 0.4953(5) 1.1699(3) 1.1210(3) 0.0691(10) Uani d . 1 1
C C4A 0.4101(5) 1.1066(3) 1.1752(4) 0.0796(12) Uani d . 1 1
H H4AA 0.3167 1.1235 1.1404 0.095 Uiso calc R 1 1
H H4AB 0.4313 1.1287 1.2506 0.095 Uiso calc R 1 1
C C5A 0.4293(4) 0.9850(3) 1.1710(3) 0.0636(9) Uani d . 1 1
C C6A 0.4110(5) 0.9530(3) 1.0537(3) 0.0801(11) Uani d . 1 1
H H6AA 0.4436 0.8804 1.0526 0.096 Uiso calc R 1 1
H H6AB 0.3159 0.9528 1.0154 0.096 Uiso calc R 1 1
C C7A 0.5487(4) 1.0387(3) 0.8248(3) 0.0602(8) Uani d . 1 1
H H7AA 0.5130 1.1117 0.8191 0.072 Uiso calc R 1 1
C C8A 0.4965(4) 0.9862(3) 0.7130(3) 0.0634(9) Uani d . 1 1
H H8AA 0.3997 0.9753 0.6968 0.076 Uiso calc R 1 1
C C9A 0.5223(4) 1.0579(3) 0.6266(3) 0.0666(10) Uani d . 1 1
C C10A 0.4390(6) 1.1427(4) 0.5867(4) 0.0984(14) Uani d . 1 1
H H10B 0.3629 1.1536 0.6090 0.118 Uiso calc R 1 1
C C11A 0.4696(9) 1.2140(5) 0.5108(5) 0.123(2) Uani d . 1 1
H H11B 0.4134 1.2715 0.4832 0.148 Uiso calc R 1 1
C C12A 0.5814(8) 1.1977(5) 0.4787(4) 0.110(2) Uani d . 1 1
H H12B 0.6027 1.2451 0.4306 0.132 Uiso calc R 1 1
C C13A 0.6602(7) 1.1139(5) 0.5162(4) 0.1065(17) Uani d . 1 1
H H13B 0.7352 1.1023 0.4927 0.128 Uiso calc R 1 1
C C14A 0.6318(6) 1.0442(4) 0.5895(3) 0.0844(12) Uani d . 1 1
H H14B 0.6884 0.9862 0.6145 0.101 Uiso calc R 1 1
C C15A 0.7007(5) 1.0462(6) 0.8609(3) 0.0994(17) Uani d . 1 1
H H15E 0.7317 1.0599 0.9376 0.149 Uiso calc R 1 1
H H15F 0.7285 1.1034 0.8226 0.149 Uiso calc R 1 1
H H15G 0.7379 0.9800 0.8453 0.149 Uiso calc R 1 1
C C16A 0.5681(5) 0.9551(4) 1.2415(4) 0.0882(12) Uani d . 1 1
H H16E 0.5811 0.8794 1.2367 0.132 Uiso calc R 1 1
H H16F 0.5771 0.9740 1.3156 0.132 Uiso calc R 1 1
H H16G 0.6340 0.9928 1.2171 0.132 Uiso calc R 1 1
C C17A 0.3260(6) 0.9282(5) 1.2138(4) 0.1088(17) Uani d . 1 1
H H17E 0.3320 0.8524 1.2042 0.163 Uiso calc R 1 1
H H17F 0.2378 0.9525 1.1746 0.163 Uiso calc R 1 1
H H17D 0.3429 0.9439 1.2896 0.163 Uiso calc R 1 1

loop_
_atom_site_aniso_label
_atom_site_aniso_U_11
_atom_site_aniso_U_22
_atom_site_aniso_U_33
_atom_site_aniso_U_12
_atom_site_aniso_U_13
_atom_site_aniso_U_23
N1B 0.084(2) 0.0409(13) 0.0474(13) 0.0020(14) 0.0233(13) 0.0002(11)
O1B 0.140(3) 0.0443(14) 0.0780(16) -0.0080(15) 0.0496(17) 0.0045(12)
O2B 0.138(3) 0.0543(15) 0.0801(17) -0.0153(16) 0.0614(18) -0.0080(13)
C1B 0.071(2) 0.0410(15) 0.0446(14) 0.0053(15) 0.0182(14) 0.0010(13)
C2B 0.094(3) 0.0399(16) 0.0526(15) 0.0081(16) 0.0291(17) -0.0021(13)
C3B 0.081(2) 0.0441(17) 0.0542(16) -0.0001(16) 0.0215(16) 0.0040(14)
C4B 0.078(2) 0.0589(19) 0.0542(16) -0.0002(18) 0.0268(15) 0.0031(15)
C5B 0.070(2) 0.0502(16) 0.0457(14) 0.0033(16) 0.0220(14) -0.0029(13)
C6B 0.082(2) 0.0437(16) 0.0536(16) 0.0120(16) 0.0234(16) 0.0020(14)
C7B 0.077(2) 0.0489(17) 0.0471(15) 0.0067(16) 0.0255(15) 0.0002(13)
C8B 0.078(2) 0.0496(17) 0.0538(16) 0.0051(17) 0.0286(15) 0.0057(14)
C9B 0.093(3) 0.0532(18) 0.0451(15) 0.0101(19) 0.0241(16) 0.0061(14)
C10B 0.094(3) 0.093(3) 0.065(2) -0.004(3) 0.012(2) -0.002(2)
C11B 0.166(6) 0.101(4) 0.065(3) -0.023(4) 0.004(3) -0.012(3)
C12B 0.228(8) 0.069(3) 0.051(2) -0.004(4) 0.010(3) -0.006(2)
C13B 0.191(6) 0.075(3) 0.072(3) 0.026(4) 0.071(3) 0.001(2)
C14B 0.125(3) 0.064(2) 0.070(2) 0.000(2) 0.054(2) -0.0018(18)
C15B 0.095(3) 0.093(3) 0.070(2) 0.030(3) 0.029(2) 0.010(2)
C16B 0.123(4) 0.075(3) 0.075(2) 0.000(3) 0.053(2) -0.015(2)
C17B 0.085(3) 0.083(3) 0.0574(18) -0.011(2) 0.0126(17) 0.0062(19)
N1A 0.093(2) 0.0469(15) 0.0562(14) -0.0041(15) 0.0290(15) -0.0062(13)
O1A 0.155(3) 0.0436(14) 0.0788(16) 0.0037(16) 0.0493(18) -0.0087(12)
O2A 0.169(3) 0.0426(13) 0.0803(17) 0.0055(16) 0.066(2) 0.0000(12)
C1A 0.081(2) 0.0493(18) 0.0541(16) -0.0017(17) 0.0226(16) -0.0055(15)
C2A 0.097(3) 0.0447(17) 0.0619(19) -0.0023(18) 0.0343(18) -0.0022(14)
C3A 0.103(3) 0.0435(18) 0.0631(19) 0.0125(18) 0.0273(19) -0.0019(15)
C4A 0.099(3) 0.073(3) 0.076(2) 0.011(2) 0.041(2) -0.0087(19)
C5A 0.072(2) 0.060(2) 0.0662(19) -0.0035(18) 0.0331(18) -0.0025(16)
C6A 0.105(3) 0.067(2) 0.077(2) -0.021(2) 0.041(2) -0.012(2)
C7A 0.082(2) 0.0480(18) 0.0529(16) -0.0019(17) 0.0239(16) -0.0034(14)
C8A 0.086(2) 0.0529(18) 0.0518(16) -0.0053(18) 0.0214(16) -0.0061(15)
C9A 0.095(3) 0.0534(19) 0.0435(14) -0.0072(19) 0.0079(16) -0.0027(14)
C10A 0.106(3) 0.083(3) 0.086(3) 0.012(3) -0.002(3) 0.018(3)
C11A 0.144(6) 0.081(3) 0.104(4) 0.000(4) -0.027(4) 0.032(3)
C12A 0.161(6) 0.085(4) 0.070(3) -0.027(4) 0.012(3) 0.018(2)
C13A 0.164(5) 0.088(3) 0.077(3) -0.025(4) 0.049(3) 0.005(3)
C14A 0.132(4) 0.067(2) 0.0611(19) -0.001(2) 0.040(2) 0.0031(18)
C15A 0.084(3) 0.155(5) 0.0532(18) -0.022(3) 0.0101(18) -0.007(3)
C16A 0.104(3) 0.080(3) 0.087(3) 0.009(3) 0.037(2) 0.012(2)
C17A 0.126(4) 0.115(4) 0.107(3) -0.027(4) 0.066(3) -0.010(3)

loop_
_atom_type_symbol
_atom_type_description
_atom_type_scat_dispersion_real
_atom_type_scat_dispersion_imag
_atom_type_scat_source
C C 0.0181 0.0000 'International Tables Vol C Tables 4.2.6.8 and 6.1.1.4'
H H 0.0000 0.0000 'International Tables Vol C Tables 4.2.6.8 and 6.1.1.4'
N N 0.0311 0.0000 'International Tables Vol C Tables 4.2.6.8 and 6.1.1.4'
O O 0.0492 0.0000 'International Tables Vol C Tables 4.2.6.8 and 6.1.1.4'

loop_
_geom_angle_atom_site_label_1
_geom_angle_atom_site_label_2
_geom_angle_atom_site_label_3
_geom_angle
C1B N1B C7B 123.0(3)
C1B N1B H1NB 116(3)
C7B N1B H1NB 121(3)
C8B O2B H1OB 101(4)
N1B C1B C2B 123.5(3)
N1B C1B C6B 116.4(3)
C2B C1B C6B 120.1(3)
C1B C2B C3B 122.4(3)
C1B C2B H2BA 118.8
C3B C2B H2BA 118.8
O1B C3B C2B 121.6(3)
O1B C3B C4B 119.0(3)
C2B C3B C4B 119.4(3)
C3B C4B C5B 113.5(3)
C3B C4B H4BA 108.9
C5B C4B H4BA 108.9
C3B C4B H4BB 108.9
C5B C4B H4BB 108.9
H4BA C4B H4BB 107.7
C17B C5B C4B 111.0(3)
C17B C5B C16B 109.0(3)
C4B C5B C16B 109.0(3)
C17B C5B C6B 110.4(3)
C4B C5B C6B 108.4(3)
C16B C5B C6B 108.9(3)
C1B C6B C5B 114.6(3)
C1B C6B H6BA 108.6
C5B C6B H6BA 108.6
C1B C6B H6BB 108.6
C5B C6B H6BB 108.6
H6BA C6B H6BB 107.6
N1B C7B C15B 111.0(3)
N1B C7B C8B 111.5(3)
C15B C7B C8B 112.6(3)
N1B C7B H7BA 107.2
C15B C7B H7BA 107.2
C8B C7B H7BA 107.2
O2B C8B C9B 108.9(3)
O2B C8B C7B 112.4(3)
C9B C8B C7B 109.4(3)
O2B C8B H8BA 108.7
C9B C8B H8BA 108.7
C7B C8B H8BA 108.7
C14B C9B C10B 119.2(4)
C14B C9B C8B 121.8(4)
C10B C9B C8B 118.8(3)
C11B C10B C9B 121.4(5)
C11B C10B H10A 119.3
C9B C10B H10A 119.3
C12B C11B C10B 120.1(6)
C12B C11B H11A 119.9
C10B C11B H11A 119.9
C11B C12B C13B 120.2(5)
C11B C12B H12A 119.9
C13B C12B H12A 119.9
C14B C13B C12B 119.6(5)
C14B C13B H13A 120.2
C12B C13B H13A 120.2
C9B C14B C13B 119.5(5)
C9B C14B H14A 120.3
C13B C14B H14A 120.3
C7B C15B H15A 109.5
C7B C15B H15B 109.5
H15A C15B H15B 109.5
C7B C15B H15C 109.5
H15A C15B H15C 109.5
H15B C15B H15C 109.5
C5B C16B H16A 109.5
C5B C16B H16B 109.5
H16A C16B H16B 109.5
C5B C16B H16C 109.5
H16A C16B H16C 109.5
H16B C16B H16C 109.5
C5B C17B H17A 109.5
C5B C17B H17B 109.5
H17A C17B H17B 109.5
C5B C17B H17C 109.5
H17A C17B H17C 109.5
H17B C17B H17C 109.5
C1A N1A C7A 125.0(3)
C1A N1A H1NA 112(3)
C7A N1A H1NA 123(3)
C8A O2A H1OA 121(4)
N1A C1A C2A 123.6(3)
N1A C1A C6A 115.2(3)
C2A C1A C6A 121.1(3)
C1A C2A C3A 122.2(3)
C1A C2A H2AA 118.9
C3A C2A H2AA 118.9
O1A C3A C2A 122.6(4)
O1A C3A C4A 119.4(3)
C2A C3A C4A 117.9(3)
C3A C4A C5A 113.7(3)
C3A C4A H4AA 108.8
C5A C4A H4AA 108.8
C3A C4A H4AB 108.8
C5A C4A H4AB 108.8
H4AA C4A H4AB 107.7
C16A C5A C6A 110.6(4)
C16A C5A C17A 108.8(4)
C6A C5A C17A 109.9(4)
C16A C5A C4A 109.5(4)
C6A C5A C4A 108.4(3)
C17A C5A C4A 109.6(4)
C1A C6A C5A 115.0(3)
C1A C6A H6AA 108.5
C5A C6A H6AA 108.5
C1A C6A H6AB 108.5
C5A C6A H6AB 108.5
H6AA C6A H6AB 107.5
N1A C7A C15A 111.9(3)
N1A C7A C8A 109.8(3)
C15A C7A C8A 111.5(3)
N1A C7A H7AA 107.8
C15A C7A H7AA 107.8
C8A C7A H7AA 107.8
O2A C8A C9A 108.5(3)
O2A C8A C7A 111.9(3)
C9A C8A C7A 110.2(3)
O2A C8A H8AA 108.7
C9A C8A H8AA 108.7
C7A C8A H8AA 108.7
C10A C9A C14A 117.9(4)
C10A C9A C8A 120.3(4)
C14A C9A C8A 121.8(4)
C9A C10A C11A 119.6(6)
C9A C10A H10B 120.2
C11A C10A H10B 120.2
C12A C11A C10A 119.9(6)
C12A C11A H11B 120.1
C10A C11A H11B 120.1
C13A C12A C11A 120.1(5)
C13A C12A H12B 120.0
C11A C12A H12B 120.0
C12A C13A C14A 120.8(6)
C12A C13A H13B 119.6
C14A C13A H13B 119.6
C9A C14A C13A 121.8(5)
C9A C14A H14B 119.1
C13A C14A H14B 119.1
C7A C15A H15E 109.5
C7A C15A H15F 109.5
H15E C15A H15F 109.5
C7A C15A H15G 109.5
H15E C15A H15G 109.5
H15F C15A H15G 109.5
C5A C16A H16E 109.5
C5A C16A H16F 109.5
H16E C16A H16F 109.5
C5A C16A H16G 109.5
H16E C16A H16G 109.5
H16F C16A H16G 109.5
C5A C17A H17E 109.5
C5A C17A H17F 109.5
H17E C17A H17F 109.5
C5A C17A H17D 109.5
H17E C17A H17D 109.5
H17F C17A H17D 109.5

loop_
_geom_bond_atom_site_label_1
_geom_bond_atom_site_label_2
_geom_bond_distance
N1B C1B 1.327(4)
N1B C7B 1.461(4)
N1B H1NB 0.82(6)
O1B C3B 1.245(4)
O2B C8B 1.430(5)
O2B H1OB 0.96(6)
C1B C2B 1.373(5)
C1B C6B 1.505(4)
C2B C3B 1.406(4)
C2B H2BA 0.9300
C3B C4B 1.506(5)
C4B C5B 1.527(5)
C4B H4BA 0.9700
C4B H4BB 0.9700
C5B C17B 1.510(6)
C5B C16B 1.536(5)
C5B C6B 1.538(4)
C6B H6BA 0.9700
C6B H6BB 0.9700
C7B C15B 1.519(6)
C7B C8B 1.535(4)
C7B H7BA 0.9800
C8B C9B 1.520(5)
C8B H8BA 0.9800
C9B C14B 1.378(5)
C9B C10B 1.383(6)
C10B C11B 1.367(7)
C10B H10A 0.9300
C11B C12B 1.351(10)
C11B H11A 0.9300
C12B C13B 1.398(9)
C12B H12A 0.9300
C13B C14B 1.397(7)
C13B H13A 0.9300
C14B H14A 0.9300
C15B H15A 0.9600
C15B H15B 0.9600
C15B H15C 0.9600
C16B H16A 0.9600
C16B H16B 0.9600
C16B H16C 0.9600
C17B H17A 0.9600
C17B H17B 0.9600
C17B H17C 0.9600
N1A C1A 1.334(4)
N1A C7A 1.454(4)
N1A H1NA 0.85(6)
O1A C3A 1.245(5)
O2A C8A 1.414(5)
O2A H1OA 0.91(7)
C1A C2A 1.374(5)
C1A C6A 1.504(5)
C2A C3A 1.405(5)
C2A H2AA 0.9300
C3A C4A 1.505(6)
C4A C5A 1.536(6)
C4A H4AA 0.9700
C4A H4AB 0.9700
C5A C16A 1.514(6)
C5A C6A 1.519(5)
C5A C17A 1.522(6)
C6A H6AA 0.9700
C6A H6AB 0.9700
C7A C15A 1.519(6)
C7A C8A 1.530(4)
C7A H7AA 0.9800
C8A C9A 1.512(5)
C8A H8AA 0.9800
C9A C10A 1.371(7)
C9A C14A 1.372(6)
C10A C11A 1.426(9)
C10A H10B 0.9300
C11A C12A 1.362(10)
C11A H11B 0.9300
C12A C13A 1.331(9)
C12A H12B 0.9300
C13A C14A 1.379(6)
C13A H13B 0.9300
C14A H14B 0.9300
C15A H15E 0.9600
C15A H15F 0.9600
C15A H15G 0.9600
C16A H16E 0.9600
C16A H16F 0.9600
C16A H16G 0.9600
C17A H17E 0.9600
C17A H17F 0.9600
C17A H17D 0.9600

loop_
_geom_hbond_atom_site_label_D
_geom_hbond_atom_site_label_H
_geom_hbond_atom_site_label_A
_geom_hbond_site_symmetry_A
_geom_hbond_distance_DH
_geom_hbond_distance_HA
_geom_hbond_distance_DA
_geom_hbond_angle_DHA
_geom_hbond_publ_flag
N1B H1NB O1B 2_745 0.82(6) 2.12(6) 2.874(4) 155(5) yes
O2B H1OB O1B 2_745 0.96(7) 1.75(7) 2.701(4) 170(6) yes
N1A H1NA O1A 2_647 0.85(6) 2.04(6) 2.853(4) 160(5) yes
O2A H1OA O1A 2_647 0.91(7) 1.88(7) 2.724(4) 155(6) yes

loop_
_geom_torsion_atom_site_label_1
_geom_torsion_atom_site_label_2
_geom_torsion_atom_site_label_3
_geom_torsion_atom_site_label_4
_geom_torsion
C7B N1B C1B C2B -2.3(6)
C7B N1B C1B C6B 176.5(3)
N1B C1B C2B C3B 175.0(4)
C6B C1B C2B C3B -3.8(6)
C1B C2B C3B O1B -177.1(4)
C1B C2B C3B C4B 0.6(6)
O1B C3B C4B C5B -153.9(4)
C2B C3B C4B C5B 28.3(5)
C3B C4B C5B C17B 70.8(4)
C3B C4B C5B C16B -169.0(3)
C3B C4B C5B C6B -50.6(4)
N1B C1B C6B C5B 159.0(3)
C2B C1B C6B C5B -22.1(5)
C17B C5B C6B C1B -73.9(4)
C4B C5B C6B C1B 47.9(4)
C16B C5B C6B C1B 166.4(3)
C1B N1B C7B C15B 81.9(4)
C1B N1B C7B C8B -151.7(3)
N1B C7B C8B O2B -78.8(4)
C15B C7B C8B O2B 46.7(4)
N1B C7B C8B C9B 160.0(3)
C15B C7B C8B C9B -74.5(4)
O2B C8B C9B C14B -25.7(5)
C7B C8B C9B C14B 97.6(4)
O2B C8B C9B C10B 157.6(4)
C7B C8B C9B C10B -79.2(4)
C14B C9B C10B C11B -1.5(7)
C8B C9B C10B C11B 175.3(4)
C9B C10B C11B C12B 0.8(8)
C10B C11B C12B C13B -0.2(8)
C11B C12B C13B C14B 0.5(8)
C10B C9B C14B C13B 1.7(6)
C8B C9B C14B C13B -175.0(4)
C12B C13B C14B C9B -1.2(7)
C7A N1A C1A C2A -6.1(6)
C7A N1A C1A C6A 172.2(4)
N1A C1A C2A C3A 177.8(4)
C6A C1A C2A C3A -0.4(6)
C1A C2A C3A O1A 176.9(4)
C1A C2A C3A C4A -7.3(6)
O1A C3A C4A C5A -149.1(4)
C2A C3A C4A C5A 35.0(6)
C3A C4A C5A C16A 68.4(4)
C3A C4A C5A C6A -52.3(5)
C3A C4A C5A C17A -172.3(4)
N1A C1A C6A C5A 161.5(4)
C2A C1A C6A C5A -20.2(6)
C16A C5A C6A C1A -75.3(5)
C17A C5A C6A C1A 164.6(4)
C4A C5A C6A C1A 44.8(5)
C1A N1A C7A C15A 82.0(5)
C1A N1A C7A C8A -153.6(4)
N1A C7A C8A O2A -71.3(4)
C15A C7A C8A O2A 53.3(4)
N1A C7A C8A C9A 167.8(3)
C15A C7A C8A C9A -67.6(5)
O2A C8A C9A C10A 157.2(4)
C7A C8A C9A C10A -80.0(5)
O2A C8A C9A C14A -26.0(5)
C7A C8A C9A C14A 96.9(4)
C14A C9A C10A C11A -1.3(7)
C8A C9A C10A C11A 175.7(4)
C9A C10A C11A C12A -0.2(8)
C10A C11A C12A C13A 1.6(9)
C11A C12A C13A C14A -1.5(9)
C10A C9A C14A C13A 1.4(7)
C8A C9A C14A C13A -175.5(4)
C12A C13A C14A C9A 0.0(8)

loop_
_cod_related_entry_id
_cod_related_entry_database
_cod_related_entry_code
1 ChemSpider 30657695
